data_7152258
loop_
_publ_author_name
'Formaggio, Fernando'
'Crisma, Marco'
'Ballano, Gema'
'Peggion, Cristina'
'Venanzi, Mariano'
'Toniolo, Claudio'

_publ_section_title
;
 Novel peptide foldameric motifs: a step forward in our understanding of
 the fully-extended conformation/3(10)-helix coexistence.
;
_journal_issue 12
_journal_name_full 'Organic &amp; biomolecular chemistry'
_journal_page_first 2413
_journal_page_last 2421
_journal_paper_doi 10.1039/c2ob06863j
_journal_volume 10
_journal_year 2012
_chemical_formula_sum 'C55 H72 N6 O9'
_chemical_formula_weight 961.19
_chemical_name_systematic
;
1-Pyreneacetyl-(Deg)5-O-pNO2Bzl
;
_space_group_IT_number 4
_symmetry_cell_setting monoclinic
_symmetry_space_group_name_Hall 'P 2yb'
_symmetry_space_group_name_H-M 'P 1 21 1'
_atom_sites_solution_hydrogens geom
_atom_sites_solution_primary direct
_atom_sites_solution_secondary difmap
_audit_creation_method SHELXL-97
_cell_angle_alpha 90.00
_cell_angle_beta 98.010(2)
_cell_angle_gamma 90.00
_cell_formula_units_Z 2
_cell_length_a 10.0556(2)
_cell_length_b 23.1736(5)
_cell_length_c 11.9038(2)
_cell_measurement_reflns_used 15646
_cell_measurement_temperature 293(2)
_cell_measurement_theta_max 72.245
_cell_measurement_theta_min 3.747
_cell_volume 2746.81(9)
_computing_cell_refinement
;
CrysAlisPro, Agilent Technologies,
Version 1.171.34.49 (release 20-01-2011 CrysAlis171 .NET)
(compiled Jan 20 2011,15:58:25)
;
_computing_data_collection
;
CrysAlisPro, Agilent Technologies,
Version 1.171.34.49 (release 20-01-2011 CrysAlis171 .NET)
(compiled Jan 20 2011,15:58:25)
;
_computing_data_reduction
;
CrysAlisPro, Agilent Technologies,
Version 1.171.34.49 (release 20-01-2011 CrysAlis171 .NET)
(compiled Jan 20 2011,15:58:25)
;
_computing_structure_refinement 'SHELXL-97 (Sheldrick, 2008)'
_computing_structure_solution 'SIR2002 (Burla et al., 2003)'
_diffrn_ambient_temperature 293(2)
_diffrn_detector_area_resol_mean 16.1274
_diffrn_measured_fraction_theta_full 0.979
_diffrn_measured_fraction_theta_max 0.979
_diffrn_measurement_device_type 'Xcalibur, Eos, Gemini'
_diffrn_measurement_method '\w scans'
_diffrn_radiation_monochromator graphite
_diffrn_radiation_source 'Enhance (Cu) X-ray Source'
_diffrn_radiation_type CuK\a
_diffrn_radiation_wavelength 1.54178
_diffrn_reflns_av_R_equivalents 0.0329
_diffrn_reflns_av_sigmaI/netI 0.0228
_diffrn_reflns_limit_h_max 12
_diffrn_reflns_limit_h_min -12
_diffrn_reflns_limit_k_max 28
_diffrn_reflns_limit_k_min -28
_diffrn_reflns_limit_l_max 13
_diffrn_reflns_limit_l_min -14
_diffrn_reflns_number 38894
_diffrn_reflns_theta_full 72.39
_diffrn_reflns_theta_max 72.39
_diffrn_reflns_theta_min 3.81
_exptl_absorpt_coefficient_mu 0.638
_exptl_absorpt_correction_T_max 1.00000
_exptl_absorpt_correction_T_min 0.70198
_exptl_absorpt_correction_type multi-scan
_exptl_absorpt_process_details
;
CrysAlisPro, Agilent Technologies,
Version 1.171.34.49 (release 20-01-2011 CrysAlis171 .NET)
(compiled Jan 20 2011,15:58:25)
Empirical absorption correction using spherical harmonics,
implemented in SCALE3 ABSPACK scaling algorithm.
;
_exptl_crystal_colour yellow
_exptl_crystal_density_diffrn 1.162
_exptl_crystal_density_method 'not measured'
_exptl_crystal_description block
_exptl_crystal_F_000 1032
_exptl_crystal_size_max 0.35
_exptl_crystal_size_mid 0.20
_exptl_crystal_size_min 0.10
_refine_diff_density_max 0.661
_refine_diff_density_min -0.206
_refine_diff_density_rms 0.056
_refine_ls_abs_structure_details 'Flack H D (1983), Acta Cryst. A39, 876-881'
_refine_ls_abs_structure_Flack 0.0(2)
_refine_ls_extinction_method none
_refine_ls_goodness_of_fit_ref 1.032
_refine_ls_hydrogen_treatment constr
_refine_ls_matrix_type full
_refine_ls_number_parameters 631
_refine_ls_number_reflns 10511
_refine_ls_number_restraints 91
_refine_ls_restrained_S_all 1.031
_refine_ls_R_factor_all 0.0705
_refine_ls_R_factor_gt 0.0638
_refine_ls_shift/su_max 0.001
_refine_ls_shift/su_mean 0.000
_refine_ls_structure_factor_coef Fsqd
_refine_ls_weighting_details 'calc w=1/[\s^2^(Fo^2^)+(0.1345P)^2^+0.1952P] where P=(Fo^2^+2Fc^2^)/3'
_refine_ls_weighting_scheme calc
_refine_ls_wR_factor_gt 0.1774
_refine_ls_wR_factor_ref 0.1880
_reflns_number_gt 9150
_reflns_number_total 10511
_reflns_threshold_expression >2sigma(I)
_cod_data_source_file c2ob06863j.txt
_cod_data_source_block mc192f
_cod_depositor_comments
;
The following automatic conversions were performed:

'_symmetry_cell_setting' value 'Monoclinic' changed to 'monoclinic'
according to /home/saulius/struct/CIF-dictionaries/cif_core.dic
dictionary named 'cif_core.dic' version 2.4.1 from 2010-06-29.

Automatic conversion script
Id: cif_fix_values 1715 2011-07-08 13:25:40Z adriana 
;
_cod_database_code 7152258

loop_
_symmetry_equiv_pos_as_xyz
'x, y, z'
'-x, y+1/2, -z'

loop_
_atom_site_label
_atom_site_type_symbol
_atom_site_fract_x
_atom_site_fract_y
_atom_site_fract_z
_atom_site_U_iso_or_equiv
_atom_site_adp_type
_atom_site_occupancy
_atom_site_symmetry_multiplicity
_atom_site_calc_flag
_atom_site_refinement_flags
C01 C 0.0304(3) 0.12324(15) 0.7899(3) 0.0709(8) Uani 1 1 d .
C02 C 0.1030(4) 0.17275(19) 0.7667(4) 0.0871(10) Uani 1 1 d .
H02 H 0.1955 0.1735 0.7884 0.105 Uiso 1 1 calc R
C03 C 0.0415(5) 0.21962(18) 0.7133(4) 0.0968(13) Uani 1 1 d .
H03 H 0.0934 0.2510 0.6975 0.116 Uiso 1 1 calc R
C04 C -0.0960(4) 0.22165(14) 0.6821(3) 0.0780(9) Uani 1 1 d .
C05 C -0.1729(3) 0.17305(13) 0.7055(3) 0.0633(7) Uani 1 1 d .
C06 C -0.1077(3) 0.12404(12) 0.7586(2) 0.0595(6) Uani 1 1 d .
C07 C -0.1922(4) 0.07574(15) 0.7763(3) 0.0764(9) Uani 1 1 d .
H07 H -0.1528 0.0425 0.8097 0.092 Uiso 1 1 calc R
C08 C -0.3252(4) 0.0769(2) 0.7467(4) 0.0955(13) Uani 1 1 d .
H08 H -0.3754 0.0448 0.7615 0.115 Uiso 1 1 calc R
C09 C -0.3937(4) 0.1263(2) 0.6925(4) 0.0900(11) Uani 1 1 d .
C10 C -0.5325(6) 0.1298(4) 0.6582(6) 0.142(3) Uani 1 1 d U
H10 H -0.5854 0.0981 0.6710 0.170 Uiso 1 1 calc R
C11 C -0.5939(7) 0.1772(6) 0.6070(7) 0.168(4) Uani 1 1 d U
H11 H -0.6863 0.1780 0.5849 0.201 Uiso 1 1 calc R
C12 C -0.5153(7) 0.2236(4) 0.5893(6) 0.137(2) Uani 1 1 d U
H12 H -0.5565 0.2563 0.5550 0.164 Uiso 1 1 calc R
C13 C -0.3764(5) 0.2242(2) 0.6200(4) 0.0993(13) Uani 1 1 d .
C14 C -0.3135(3) 0.17466(17) 0.6724(3) 0.0755(8) Uani 1 1 d .
C15 C -0.1646(6) 0.27117(18) 0.6273(4) 0.1022(14) Uani 1 1 d .
H15 H -0.1149 0.3036 0.6132 0.123 Uiso 1 1 calc R
C16 C -0.2948(7) 0.2715(2) 0.5970(5) 0.1202(18) Uani 1 1 d .
H16 H -0.3349 0.3036 0.5594 0.144 Uiso 1 1 calc R
C17 C 0.1052(4) 0.07231(16) 0.8416(3) 0.0740(8) Uani 1 1 d .
H17A H 0.0545 0.0548 0.8962 0.089 Uiso 1 1 calc R
H17B H 0.1906 0.0850 0.8821 0.089 Uiso 1 1 calc R
C0 C 0.1310(3) 0.02692(13) 0.7538(2) 0.0581(6) Uani 1 1 d .
O0 O 0.1355(2) 0.04128(9) 0.65519(16) 0.0665(5) Uani 1 1 d .
N1 N 0.1486(2) -0.02741(11) 0.78882(17) 0.0557(5) Uani 1 1 d .
H1 H 0.1369 -0.0359 0.8571 0.067 Uiso 1 1 calc R
C1A C 0.1876(2) -0.07343(12) 0.7144(2) 0.0537(5) Uani 1 1 d .
C1B1 C 0.1764(3) -0.13099(14) 0.7770(2) 0.0651(7) Uani 1 1 d .
H1B1 H 0.2371 -0.1298 0.8479 0.078 Uiso 1 1 calc R
H1B2 H 0.0858 -0.1345 0.7956 0.078 Uiso 1 1 calc R
C1G1 C 0.2078(6) -0.18431(19) 0.7117(4) 0.1054(14) Uani 1 1 d U
H1G1 H 0.1514 -0.1851 0.6397 0.158 Uiso 1 1 calc R
H1G2 H 0.1916 -0.2182 0.7542 0.158 Uiso 1 1 calc R
H1G3 H 0.3003 -0.1834 0.6999 0.158 Uiso 1 1 calc R
C1B2 C 0.3308(3) -0.06256(15) 0.6863(2) 0.0639(7) Uani 1 1 d .
H1B3 H 0.3541 -0.0934 0.6375 0.077 Uiso 1 1 calc R
H1B4 H 0.3310 -0.0267 0.6443 0.077 Uiso 1 1 calc R
C1G2 C 0.4373(4) -0.0592(3) 0.7896(4) 0.1015(14) Uani 1 1 d U
H1G4 H 0.4215 -0.0258 0.8337 0.152 Uiso 1 1 calc R
H1G5 H 0.5243 -0.0563 0.7656 0.152 Uiso 1 1 calc R
H1G6 H 0.4334 -0.0933 0.8348 0.152 Uiso 1 1 calc R
C1 C 0.0892(2) -0.07489(12) 0.60341(19) 0.0501(5) Uani 1 1 d .
O1 O 0.12598(19) -0.08349(9) 0.51072(14) 0.0605(4) Uani 1 1 d .
N2 N -0.0407(2) -0.06820(10) 0.61562(16) 0.0537(5) Uani 1 1 d .
H2 H -0.0598 -0.0606 0.6822 0.064 Uiso 1 1 calc R
C2A C -0.1522(2) -0.07312(14) 0.5222(2) 0.0588(6) Uani 1 1 d .
C2B1 C -0.2789(3) -0.0532(2) 0.5716(3) 0.0797(10) Uani 1 1 d .
H2B1 H -0.2907 -0.0777 0.6355 0.096 Uiso 1 1 calc R
H2B2 H -0.2644 -0.0141 0.6000 0.096 Uiso 1 1 calc R
C2G1 C -0.4071(3) -0.0544(3) 0.4875(4) 0.124(2) Uani 1 1 d U
H2G1 H -0.3993 -0.0279 0.4268 0.185 Uiso 1 1 calc R
H2G2 H -0.4816 -0.0434 0.5252 0.185 Uiso 1 1 calc R
H2G3 H -0.4215 -0.0927 0.4574 0.185 Uiso 1 1 calc R
C2B2 C -0.1643(4) -0.13551(17) 0.4766(3) 0.0797(9) Uani 1 1 d .
H2B3 H -0.2382 -0.1372 0.4149 0.096 Uiso 1 1 calc R
H2B4 H -0.0828 -0.1452 0.4457 0.096 Uiso 1 1 calc R
C2G2 C -0.1872(7) -0.1804(3) 0.5642(5) 0.131(2) Uani 1 1 d U
H2G4 H -0.1106 -0.1817 0.6222 0.197 Uiso 1 1 calc R
H2G5 H -0.1996 -0.2175 0.5285 0.197 Uiso 1 1 calc R
H2G6 H -0.2657 -0.1705 0.5975 0.197 Uiso 1 1 calc R
C2 C -0.1318(2) -0.03228(12) 0.4253(2) 0.0526(5) Uani 1 1 d .
O2 O -0.18006(18) -0.04400(10) 0.32760(15) 0.0623(5) Uani 1 1 d .
N3 N -0.0670(2) 0.01772(10) 0.45102(17) 0.0575(5) Uani 1 1 d .
H3 H -0.0313 0.0234 0.5201 0.069 Uiso 1 1 calc R
C3A C -0.0542(3) 0.06335(13) 0.3670(2) 0.0648(7) Uani 1 1 d .
C3B1 C 0.0432(5) 0.10745(14) 0.4251(3) 0.0866(11) Uani 1 1 d .
H3B1 H 0.1283 0.0886 0.4499 0.104 Uiso 1 1 calc R
H3B2 H 0.0088 0.1217 0.4921 0.104 Uiso 1 1 calc R
C3G1 C 0.0678(8) 0.15918(19) 0.3493(5) 0.134(2) Uani 1 1 d U
H3G1 H 0.1053 0.1457 0.2842 0.200 Uiso 1 1 calc R
H3G2 H 0.1293 0.1856 0.3916 0.200 Uiso 1 1 calc R
H3G3 H -0.0157 0.1785 0.3250 0.200 Uiso 1 1 calc R
C3B2 C -0.1936(4) 0.08925(18) 0.3244(3) 0.0878(12) Uani 1 1 d .
H3B3 H -0.1835 0.1179 0.2668 0.105 Uiso 1 1 calc R
H3B4 H -0.2509 0.0588 0.2888 0.105 Uiso 1 1 calc R
C3G2 C -0.2638(7) 0.1175(3) 0.4168(4) 0.137(2) Uani 1 1 d U
H3G4 H -0.2760 0.0894 0.4737 0.205 Uiso 1 1 calc R
H3G5 H -0.3497 0.1321 0.3836 0.205 Uiso 1 1 calc R
H3G6 H -0.2096 0.1487 0.4508 0.205 Uiso 1 1 calc R
C3 C 0.0054(3) 0.03809(11) 0.2641(2) 0.0534(5) Uani 1 1 d .
O3 O -0.0254(2) 0.05781(9) 0.16945(16) 0.0647(5) Uani 1 1 d .
N4 N 0.0965(2) -0.00406(9) 0.28693(16) 0.0488(4) Uani 1 1 d .
H4 H 0.1132 -0.0165 0.3555 0.059 Uiso 1 1 calc R
C4A C 0.1692(2) -0.03012(12) 0.2009(2) 0.0523(5) Uani 1 1 d .
C4B1 C 0.2547(3) -0.07888(14) 0.2613(2) 0.0604(6) Uani 1 1 d .
H4B1 H 0.3010 -0.0640 0.3323 0.072 Uiso 1 1 calc R
H4B2 H 0.1949 -0.1093 0.2796 0.072 Uiso 1 1 calc R
C4G1 C 0.3585(3) -0.10534(18) 0.1949(3) 0.0790(9) Uani 1 1 d U
H4G1 H 0.3215 -0.1081 0.1162 0.118 Uiso 1 1 calc R
H4G2 H 0.3820 -0.1432 0.2239 0.118 Uiso 1 1 calc R
H4G3 H 0.4372 -0.0814 0.2026 0.118 Uiso 1 1 calc R
C4B2 C 0.2565(3) 0.01528(16) 0.1495(3) 0.0703(8) Uani 1 1 d .
H4B3 H 0.3014 -0.0032 0.0921 0.084 Uiso 1 1 calc R
H4B4 H 0.1983 0.0451 0.1125 0.084 Uiso 1 1 calc R
C4G2 C 0.3620(4) 0.0434(2) 0.2374(4) 0.1001(13) Uani 1 1 d U
H4G4 H 0.3183 0.0619 0.2946 0.150 Uiso 1 1 calc R
H4G5 H 0.4112 0.0716 0.2009 0.150 Uiso 1 1 calc R
H4G6 H 0.4226 0.0145 0.2720 0.150 Uiso 1 1 calc R
C4 C 0.0693(2) -0.05716(11) 0.1050(2) 0.0511(5) Uani 1 1 d .
O4 O 0.0985(2) -0.06302(11) 0.00926(15) 0.0707(6) Uani 1 1 d .
N5 N -0.04485(19) -0.07841(9) 0.13336(15) 0.0483(4) Uani 1 1 d .
H5 H -0.0546 -0.0785 0.2040 0.058 Uiso 1 1 calc R
C5A C -0.1545(3) -0.10151(12) 0.0519(2) 0.0554(6) Uani 1 1 d .
C5B1 C -0.2260(3) -0.05287(16) -0.0202(3) 0.0749(8) Uani 1 1 d .
H5B1 H -0.2853 -0.0698 -0.0828 0.090 Uiso 1 1 calc R
H5B2 H -0.1594 -0.0301 -0.0521 0.090 Uiso 1 1 calc R
C5G1 C -0.3083(4) -0.01269(19) 0.0460(4) 0.0945(12) Uani 1 1 d U
H5G1 H -0.3753 -0.0347 0.0771 0.142 Uiso 1 1 calc R
H5G2 H -0.3511 0.0163 -0.0040 0.142 Uiso 1 1 calc R
H5G3 H -0.2499 0.0055 0.1065 0.142 Uiso 1 1 calc R
C5B2 C -0.2468(3) -0.13483(15) 0.1217(3) 0.0720(8) Uani 1 1 d .
H5B3 H -0.1932 -0.1626 0.1693 0.086 Uiso 1 1 calc R
H5B4 H -0.2843 -0.1079 0.1712 0.086 Uiso 1 1 calc R
C5G2 C -0.3613(5) -0.1665(3) 0.0505(6) 0.1183(18) Uani 1 1 d U
H5G4 H -0.4295 -0.1394 0.0211 0.177 Uiso 1 1 calc R
H5G5 H -0.3988 -0.1945 0.0967 0.177 Uiso 1 1 calc R
H5G6 H -0.3280 -0.1858 -0.0113 0.177 Uiso 1 1 calc R
C5 C -0.1041(3) -0.14553(14) -0.0289(2) 0.0622(7) Uani 1 1 d .
O5 O -0.1347(3) -0.14531(14) -0.1292(2) 0.0910(8) Uani 1 1 d .
OT1 O -0.0352(3) -0.18753(10) 0.0266(2) 0.0757(6) Uani 1 1 d .
CT1 C -0.0226(5) -0.24017(19) -0.0361(4) 0.0969(12) Uani 1 1 d .
HT1A H -0.0401 -0.2320 -0.1168 0.116 Uiso 1 1 calc R
HT1B H -0.0893 -0.2677 -0.0184 0.116 Uiso 1 1 calc R
CT2 C 0.1126(4) -0.26579(14) -0.0088(3) 0.0693(7) Uani 1 1 d .
CT3 C 0.1317(4) -0.32177(16) -0.0419(3) 0.0796(9) Uani 1 1 d .
HT3 H 0.0585 -0.3428 -0.0765 0.096 Uiso 1 1 calc R
CT4 C 0.2545(5) -0.34688(17) -0.0251(3) 0.0871(10) Uani 1 1 d .
HT4 H 0.2667 -0.3845 -0.0488 0.105 Uiso 1 1 calc R
CT5 C 0.3602(4) -0.31525(17) 0.0275(4) 0.0867(10) Uani 1 1 d .
CT6 C 0.3426(5) -0.2600(2) 0.0679(5) 0.1105(15) Uani 1 1 d .
HT6 H 0.4139 -0.2401 0.1087 0.133 Uiso 1 1 calc R
CT7 C 0.2175(4) -0.23519(17) 0.0463(5) 0.0943(12) Uani 1 1 d .
HT7 H 0.2045 -0.1975 0.0692 0.113 Uiso 1 1 calc R
NT1 N 0.4924(4) -0.34158(19) 0.0461(4) 0.1114(13) Uani 1 1 d .
OT2 O 0.5107(4) -0.39020(19) 0.0252(5) 0.1423(15) Uani 1 1 d U
OT3 O 0.5848(5) -0.3117(3) 0.0866(7) 0.193(3) Uani 1 1 d U

loop_
_atom_site_aniso_label
_atom_site_aniso_U_11
_atom_site_aniso_U_22
_atom_site_aniso_U_33
_atom_site_aniso_U_23
_atom_site_aniso_U_13
_atom_site_aniso_U_12
C01 0.082(2) 0.0763(18) 0.0540(15) -0.0166(14) 0.0080(14) 0.0019(15)
C02 0.080(2) 0.087(2) 0.094(3) -0.024(2) 0.0122(18) -0.0202(18)
C03 0.109(3) 0.069(2) 0.118(3) -0.016(2) 0.037(3) -0.026(2)
C04 0.102(2) 0.0575(15) 0.079(2) -0.0066(14) 0.0288(18) -0.0025(15)
C05 0.0816(17) 0.0581(14) 0.0539(14) -0.0082(12) 0.0222(13) 0.0058(13)
C06 0.0737(16) 0.0606(14) 0.0460(13) -0.0102(11) 0.0146(12) 0.0005(12)
C07 0.098(2) 0.0634(17) 0.073(2) 0.0042(14) 0.0292(17) -0.0030(15)
C08 0.095(3) 0.098(3) 0.103(3) -0.018(2) 0.046(2) -0.031(2)
C09 0.080(2) 0.109(3) 0.084(2) -0.016(2) 0.0228(19) 0.003(2)
C10 0.087(3) 0.220(8) 0.123(4) -0.032(5) 0.031(3) -0.023(4)
C11 0.083(3) 0.282(11) 0.138(5) 0.013(7) 0.014(4) 0.055(6)
C12 0.104(4) 0.191(7) 0.120(4) 0.019(4) 0.029(3) 0.071(4)
C13 0.106(3) 0.115(3) 0.078(2) -0.001(2) 0.018(2) 0.043(3)
C14 0.0763(18) 0.091(2) 0.0618(17) -0.0086(16) 0.0184(14) 0.0165(17)
C15 0.143(4) 0.066(2) 0.108(3) 0.004(2) 0.052(3) 0.013(2)
C16 0.150(5) 0.101(3) 0.119(4) 0.023(3) 0.050(3) 0.056(3)
C17 0.085(2) 0.089(2) 0.0454(14) -0.0126(14) -0.0024(13) 0.0134(16)
C0 0.0574(13) 0.0755(16) 0.0391(12) -0.0038(11) -0.0017(10) 0.0054(12)
O0 0.0868(13) 0.0735(12) 0.0383(9) 0.0044(8) 0.0053(8) 0.0062(10)
N1 0.0594(11) 0.0762(14) 0.0318(9) 0.0041(9) 0.0067(8) 0.0035(10)
C1A 0.0524(12) 0.0701(15) 0.0395(11) 0.0068(11) 0.0099(9) 0.0088(11)
C1B1 0.0713(16) 0.0773(17) 0.0470(14) 0.0142(13) 0.0097(12) 0.0036(14)
C1G1 0.159(4) 0.074(2) 0.087(3) 0.009(2) 0.029(3) 0.013(2)
C1B2 0.0514(12) 0.0855(19) 0.0555(14) 0.0101(13) 0.0095(11) 0.0069(12)
C1G2 0.0598(16) 0.153(4) 0.087(2) 0.022(3) -0.0060(16) -0.011(2)
C1 0.0532(11) 0.0616(13) 0.0362(11) 0.0033(10) 0.0086(9) 0.0051(10)
O1 0.0649(10) 0.0810(12) 0.0375(8) -0.0006(8) 0.0142(7) 0.0105(9)
N2 0.0506(10) 0.0770(14) 0.0341(9) -0.0028(9) 0.0078(7) -0.0034(9)
C2A 0.0499(12) 0.0840(18) 0.0421(12) -0.0045(12) 0.0050(10) -0.0008(12)
C2B1 0.0515(13) 0.134(3) 0.0557(16) 0.0003(18) 0.0153(12) 0.0011(16)
C2G1 0.0478(15) 0.243(7) 0.081(2) -0.006(3) 0.0105(15) 0.004(3)
C2B2 0.081(2) 0.088(2) 0.0662(19) -0.0062(17) -0.0018(16) -0.0114(17)
C2G2 0.175(5) 0.105(3) 0.101(3) 0.016(3) -0.024(3) -0.056(4)
C2 0.0471(11) 0.0718(15) 0.0386(12) -0.0081(10) 0.0046(9) 0.0108(11)
O2 0.0561(9) 0.0917(13) 0.0378(9) -0.0093(9) 0.0025(7) 0.0034(9)
N3 0.0690(12) 0.0690(13) 0.0323(9) -0.0053(9) -0.0007(9) 0.0125(10)
C3A 0.0899(19) 0.0611(14) 0.0404(13) -0.0019(11) -0.0011(13) 0.0169(14)
C3B1 0.142(3) 0.0584(17) 0.0523(17) -0.0039(14) -0.0100(19) 0.0019(18)
C3G1 0.229(7) 0.064(2) 0.092(3) 0.008(2) -0.029(4) -0.028(3)
C3B2 0.115(3) 0.094(2) 0.0521(16) -0.0009(16) 0.0024(17) 0.056(2)
C3G2 0.182(5) 0.154(5) 0.075(2) -0.004(3) 0.023(3) 0.102(4)
C3 0.0680(14) 0.0516(12) 0.0371(12) 0.0004(10) -0.0046(10) -0.0028(11)
O3 0.0861(13) 0.0620(10) 0.0435(10) 0.0081(8) 0.0009(9) 0.0067(9)
N4 0.0561(10) 0.0572(11) 0.0320(9) 0.0032(8) 0.0018(8) -0.0001(8)
C4A 0.0523(12) 0.0675(14) 0.0373(12) 0.0047(10) 0.0071(9) -0.0060(11)
C4B1 0.0504(12) 0.0780(17) 0.0529(13) 0.0004(13) 0.0079(10) 0.0039(12)
C4G1 0.0662(17) 0.095(2) 0.079(2) -0.0080(18) 0.0208(15) 0.0082(16)
C4B2 0.0693(16) 0.088(2) 0.0544(15) 0.0058(14) 0.0113(13) -0.0218(15)
C4G2 0.093(2) 0.116(3) 0.088(3) 0.007(2) 0.002(2) -0.049(2)
C4 0.0553(12) 0.0638(13) 0.0351(11) 0.0022(10) 0.0095(9) -0.0018(10)
O4 0.0712(11) 0.1062(16) 0.0375(9) -0.0028(10) 0.0171(8) -0.0213(11)
N5 0.0527(10) 0.0590(10) 0.0338(9) -0.0019(8) 0.0085(7) -0.0030(8)
C5A 0.0557(12) 0.0658(14) 0.0449(12) -0.0031(11) 0.0081(10) -0.0064(11)
C5B1 0.0695(17) 0.083(2) 0.0651(18) 0.0007(15) -0.0144(14) 0.0000(15)
C5G1 0.090(2) 0.088(2) 0.097(3) -0.018(2) -0.019(2) 0.020(2)
C5B2 0.0734(17) 0.0749(18) 0.0724(19) -0.0093(15) 0.0267(15) -0.0175(15)
C5G2 0.085(3) 0.122(4) 0.154(5) -0.037(3) 0.039(3) -0.042(3)
C5 0.0617(14) 0.0754(17) 0.0499(15) -0.0107(13) 0.0087(12) -0.0090(13)
O5 0.0994(17) 0.121(2) 0.0505(12) -0.0232(13) 0.0011(11) 0.0031(15)
OT1 0.0931(15) 0.0704(12) 0.0631(13) -0.0149(10) 0.0096(11) 0.0066(11)
CT1 0.100(3) 0.083(2) 0.104(3) -0.037(2) 0.004(2) 0.002(2)
CT2 0.093(2) 0.0626(16) 0.0539(16) -0.0074(13) 0.0156(14) -0.0067(15)
CT3 0.101(2) 0.0679(18) 0.0668(19) -0.0146(15) 0.0014(17) -0.0021(18)
CT4 0.121(3) 0.0671(18) 0.072(2) -0.0121(16) 0.009(2) 0.0063(19)
CT5 0.098(2) 0.073(2) 0.088(2) 0.0063(18) 0.011(2) 0.0034(18)
CT6 0.094(3) 0.082(2) 0.152(5) -0.009(3) 0.005(3) -0.018(2)
CT7 0.090(2) 0.0644(19) 0.127(4) -0.020(2) 0.010(2) -0.0057(17)
NT1 0.096(2) 0.090(2) 0.146(4) 0.008(2) 0.009(2) 0.003(2)
OT2 0.125(3) 0.111(3) 0.193(5) -0.015(3) 0.029(3) 0.036(2)
OT3 0.100(3) 0.141(4) 0.322(9) 0.020(5) -0.031(4) 0.005(3)

loop_
_atom_type_symbol
_atom_type_description
_atom_type_scat_dispersion_real
_atom_type_scat_dispersion_imag
_atom_type_scat_source
C C 0.0181 0.0091 'International Tables Vol C Tables 4.2.6.8 and 6.1.1.4'
H H 0.0000 0.0000 'International Tables Vol C Tables 4.2.6.8 and 6.1.1.4'
N N 0.0311 0.0180 'International Tables Vol C Tables 4.2.6.8 and 6.1.1.4'
O O 0.0492 0.0322 'International Tables Vol C Tables 4.2.6.8 and 6.1.1.4'

loop_
_geom_angle_atom_site_label_1
_geom_angle_atom_site_label_2
_geom_angle_atom_site_label_3
_geom_angle
C06 C01 C02 117.6(3)
C06 C01 C17 123.5(3)
C02 C01 C17 118.8(3)
C03 C02 C01 121.8(4)
C02 C03 C04 121.7(4)
C03 C04 C05 118.3(3)
C03 C04 C15 123.0(4)
C05 C04 C15 118.7(4)
C14 C05 C04 118.5(3)
C14 C05 C06 121.9(3)
C04 C05 C06 119.6(3)
C01 C06 C05 121.0(3)
C01 C06 C07 122.7(3)
C05 C06 C07 116.4(3)
C08 C07 C06 122.4(4)
C07 C08 C09 122.3(4)
C10 C09 C14 118.2(6)
C10 C09 C08 124.8(5)
C14 C09 C08 117.0(3)
C11 C10 C09 123.2(8)
C10 C11 C12 117.9(6)
C11 C12 C13 123.1(6)
C12 C13 C14 118.6(6)
C12 C13 C16 122.8(5)
C14 C13 C16 118.5(4)
C13 C14 C05 120.8(4)
C13 C14 C09 119.1(4)
C05 C14 C09 120.1(3)
C16 C15 C04 121.7(5)
C15 C16 C13 121.7(4)
C01 C17 C0 112.8(2)
O0 C0 N1 122.4(3)
O0 C0 C17 120.0(3)
N1 C0 C17 117.6(2)
C0 N1 C1A 122.1(2)
N1 C1A C1 109.8(2)
N1 C1A C1B1 107.0(2)
C1 C1A C1B1 108.4(2)
N1 C1A C1B2 110.3(2)
C1 C1A C1B2 108.99(19)
C1B1 C1A C1B2 112.3(2)
C1G1 C1B1 C1A 115.0(3)
C1G2 C1B2 C1A 114.1(3)
O1 C1 N2 122.3(2)
O1 C1 C1A 122.5(2)
N2 C1 C1A 115.1(2)
C1 N2 C2A 124.1(2)
N2 C2A C2 110.8(2)
N2 C2A C2B2 110.7(3)
C2 C2A C2B2 109.1(2)
N2 C2A C2B1 105.7(2)
C2 C2A C2B1 107.8(3)
C2B2 C2A C2B1 112.6(3)
C2G1 C2B1 C2A 114.4(3)
C2G2 C2B2 C2A 114.4(4)
O2 C2 N3 121.5(3)
O2 C2 C2A 120.1(3)
N3 C2 C2A 118.3(2)
C2 N3 C3A 123.4(2)
N3 C3A C3B1 106.7(2)
N3 C3A C3B2 109.9(3)
C3B1 C3A C3B2 112.8(3)
N3 C3A C3 110.2(2)
C3B1 C3A C3 108.6(3)
C3B2 C3A C3 108.7(2)
C3A C3B1 C3G1 113.9(3)
C3G2 C3B2 C3A 114.7(3)
O3 C3 N4 122.7(2)
O3 C3 C3A 120.9(2)
N4 C3 C3A 116.3(2)
C3 N4 C4A 123.4(2)
N4 C4A C4B1 106.04(19)
N4 C4A C4 110.25(19)
C4B1 C4A C4 108.1(2)
N4 C4A C4B2 111.1(2)
C4B1 C4A C4B2 111.9(2)
C4 C4A C4B2 109.3(2)
C4G1 C4B1 C4A 115.6(2)
C4G2 C4B2 C4A 113.4(3)
O4 C4 N5 121.4(2)
O4 C4 C4A 121.1(2)
N5 C4 C4A 117.18(19)
C4 N5 C5A 124.17(19)
N5 C5A C5B1 110.7(2)
N5 C5A C5 112.0(2)
C5B1 C5A C5 107.9(2)
N5 C5A C5B2 106.3(2)
C5B1 C5A C5B2 113.6(3)
C5 C5A C5B2 106.4(2)
C5A C5B1 C5G1 113.8(3)
C5G2 C5B2 C5A 114.1(3)
O5 C5 OT1 123.4(3)
O5 C5 C5A 124.3(3)
OT1 C5 C5A 111.9(2)
C5 OT1 CT1 116.2(3)
OT1 CT1 CT2 111.7(3)
CT7 CT2 CT3 119.9(4)
CT7 CT2 CT1 121.6(3)
CT3 CT2 CT1 118.5(3)
CT4 CT3 CT2 121.6(4)
CT3 CT4 CT5 118.1(3)
CT4 CT5 CT6 121.6(4)
CT4 CT5 NT1 118.7(4)
CT6 CT5 NT1 119.6(4)
CT7 CT6 CT5 118.6(4)
CT2 CT7 CT6 120.0(4)
OT2 NT1 OT3 120.0(5)
OT2 NT1 CT5 122.6(5)
OT3 NT1 CT5 117.3(5)

loop_
_geom_bond_atom_site_label_1
_geom_bond_atom_site_label_2
_geom_bond_distance
C01 C06 1.387(5)
C01 C02 1.408(5)
C01 C17 1.486(5)
C02 C03 1.363(7)
C03 C04 1.381(7)
C04 C05 1.416(5)
C04 C15 1.447(6)
C05 C14 1.415(5)
C05 C06 1.415(4)
C06 C07 1.438(4)
C07 C08 1.335(6)
C08 C09 1.441(7)
C09 C10 1.401(7)
C09 C14 1.420(6)
C10 C11 1.363(13)
C11 C12 1.369(13)
C12 C13 1.394(9)
C13 C14 1.414(6)
C13 C16 1.418(8)
C15 C16 1.309(8)
C17 C0 1.530(4)
C0 O0 1.227(3)
C0 N1 1.331(4)
N1 C1A 1.474(3)
C1A C1 1.537(3)
C1A C1B1 1.540(4)
C1A C1B2 1.543(3)
C1B1 C1G1 1.516(6)
C1B2 C1G2 1.515(5)
C1 O1 1.228(3)
C1 N2 1.343(3)
N2 C2A 1.469(3)
C2A C2 1.528(4)
C2A C2B2 1.543(5)
C2A C2B1 1.547(4)
C2B1 C2G1 1.518(5)
C2B2 C2G2 1.514(6)
C2 O2 1.226(3)
C2 N3 1.343(4)
N3 C3A 1.474(4)
C3A C3B1 1.514(5)
C3A C3B2 1.544(5)
C3A C3 1.552(4)
C3B1 C3G1 1.541(6)
C3B2 C3G2 1.534(5)
C3 O3 1.215(3)
C3 N4 1.341(3)
N4 C4A 1.469(3)
C4A C4B1 1.536(4)
C4A C4 1.545(4)
C4A C4B2 1.549(4)
C4B1 C4G1 1.523(4)
C4B2 C4G2 1.529(5)
C4 O4 1.224(3)
C4 N5 1.335(3)
N5 C5A 1.465(3)
C5A C5B1 1.534(4)
C5A C5 1.536(4)
C5A C5B2 1.537(4)
C5B1 C5G1 1.535(6)
C5B2 C5G2 1.521(6)
C5 O5 1.191(4)
C5 OT1 1.318(4)
OT1 CT1 1.445(4)
CT1 CT2 1.478(6)
CT2 CT7 1.361(5)
CT2 CT3 1.377(5)
CT3 CT4 1.355(6)
CT4 CT5 1.369(6)
CT5 CT6 1.389(7)
CT5 NT1 1.451(6)
CT6 CT7 1.374(7)
NT1 OT2 1.174(6)
NT1 OT3 1.204(6)

loop_
_geom_hbond_atom_site_label_D
_geom_hbond_atom_site_label_H
_geom_hbond_atom_site_label_A
_geom_hbond_distance_DH
_geom_hbond_distance_HA
_geom_hbond_distance_DA
_geom_hbond_angle_DHA
_geom_hbond_site_symmetry_A
N3 H3 O0 0.86 2.20 2.996(3) 154.7 .
N4 H4 O1 0.86 2.40 3.218(3) 158.2 .
N5 H5 O2 0.86 2.22 2.951(3) 143.2 .
N1 H1 O4 0.86 2.00 2.862(3) 174.0 1_556

loop_
_geom_torsion_atom_site_label_1
_geom_torsion_atom_site_label_2
_geom_torsion_atom_site_label_3
_geom_torsion_atom_site_label_4
_geom_torsion
_geom_torsion_publ_flag
C06 C01 C02 C03 -1.4(5) ?
C17 C01 C02 C03 176.0(4) ?
C01 C02 C03 C04 1.9(7) ?
C02 C03 C04 C05 -0.9(6) ?
C02 C03 C04 C15 178.8(4) ?
C03 C04 C05 C14 -179.2(3) ?
C15 C04 C05 C14 1.0(5) ?
C03 C04 C05 C06 -0.6(5) ?
C15 C04 C05 C06 179.7(3) ?
C02 C01 C06 C05 -0.1(4) ?
C17 C01 C06 C05 -177.4(3) ?
C02 C01 C06 C07 179.0(3) ?
C17 C01 C06 C07 1.8(4) ?
C14 C05 C06 C01 179.7(3) ?
C04 C05 C06 C01 1.1(4) ?
C14 C05 C06 C07 0.5(4) ?
C04 C05 C06 C07 -178.2(3) ?
C01 C06 C07 C08 179.5(3) ?
C05 C06 C07 C08 -1.2(5) ?
C06 C07 C08 C09 1.3(6) ?
C07 C08 C09 C10 179.2(5) ?
C07 C08 C09 C14 -0.6(6) ?
C14 C09 C10 C11 -0.2(8) ?
C08 C09 C10 C11 -180.0(6) ?
C09 C10 C11 C12 -0.4(11) ?
C10 C11 C12 C13 0.6(12) ?
C11 C12 C13 C14 -0.2(9) ?
C11 C12 C13 C16 177.2(7) ?
C12 C13 C14 C05 -179.9(4) ?
C16 C13 C14 C05 2.6(6) ?
C12 C13 C14 C09 -0.4(6) ?
C16 C13 C14 C09 -177.9(4) ?
C04 C05 C14 C13 -1.7(5) ?
C06 C05 C14 C13 179.6(3) ?
C04 C05 C14 C09 178.8(3) ?
C06 C05 C14 C09 0.2(5) ?
C10 C09 C14 C13 0.6(6) ?
C08 C09 C14 C13 -179.6(4) ?
C10 C09 C14 C05 -179.9(4) ?
C08 C09 C14 C05 -0.1(5) ?
C03 C04 C15 C16 178.9(5) ?
C05 C04 C15 C16 -1.4(6) ?
C04 C15 C16 C13 2.4(8) ?
C12 C13 C16 C15 179.6(5) ?
C14 C13 C16 C15 -3.0(8) ?
C06 C01 C17 C0 80.3(4) y
C02 C01 C17 C0 -96.9(4) y
C01 C17 C0 O0 25.5(4) ?
C01 C17 C0 N1 -154.8(3) y
O0 C0 N1 C1A 5.9(4) ?
C17 C0 N1 C1A -173.7(2) y
C0 N1 C1A C1 -53.8(3) y
C0 N1 C1A C1B1 -171.2(3) ?
C0 N1 C1A C1B2 66.3(3) ?
N1 C1A C1B1 C1G1 177.8(3) y
C1 C1A C1B1 C1G1 59.5(4) ?
C1B2 C1A C1B1 C1G1 -61.0(4) ?
N1 C1A C1B2 C1G2 58.4(4) y
C1 C1A C1B2 C1G2 179.0(3) ?
C1B1 C1A C1B2 C1G2 -60.9(4) ?
N1 C1A C1 O1 140.7(3) ?
C1B1 C1A C1 O1 -102.7(3) ?
C1B2 C1A C1 O1 19.8(4) ?
N1 C1A C1 N2 -41.7(3) y
C1B1 C1A C1 N2 74.9(3) ?
C1B2 C1A C1 N2 -162.6(2) ?
O1 C1 N2 C2A 3.0(4) ?
C1A C1 N2 C2A -174.6(3) y
C1 N2 C2A C2 -55.0(4) y
C1 N2 C2A C2B2 66.1(3) ?
C1 N2 C2A C2B1 -171.6(3) ?
N2 C2A C2B1 C2G1 179.5(4) y
C2 C2A C2B1 C2G1 60.9(5) ?
C2B2 C2A C2B1 C2G1 -59.5(5) ?
N2 C2A C2B2 C2G2 58.8(4) y
C2 C2A C2B2 C2G2 -179.1(4) ?
C2B1 C2A C2B2 C2G2 -59.4(5) ?
N2 C2A C2 O2 152.3(2) ?
C2B2 C2A C2 O2 30.2(3) ?
C2B1 C2A C2 O2 -92.4(3) ?
N2 C2A C2 N3 -31.5(3) y
C2B2 C2A C2 N3 -153.6(2) ?
C2B1 C2A C2 N3 83.8(3) ?
O2 C2 N3 C3A 3.1(4) ?
C2A C2 N3 C3A -173.1(2) y
C2 N3 C3A C3B1 -171.1(3) ?
C2 N3 C3A C3B2 66.3(3) ?
C2 N3 C3A C3 -53.4(3) y
N3 C3A C3B1 C3G1 -179.4(4) y
C3B2 C3A C3B1 C3G1 -58.7(5) ?
C3 C3A C3B1 C3G1 61.9(5) ?
N3 C3A C3B2 C3G2 60.9(5) y
C3B1 C3A C3B2 C3G2 -57.9(5) ?
C3 C3A C3B2 C3G2 -178.4(4) ?
N3 C3A C3 O3 148.5(3) ?
C3B1 C3A C3 O3 -95.0(3) ?
C3B2 C3A C3 O3 28.0(4) ?
N3 C3A C3 N4 -34.8(3) y
C3B1 C3A C3 N4 81.7(3) ?
C3B2 C3A C3 N4 -155.2(3) ?
O3 C3 N4 C4A 0.8(4) ?
C3A C3 N4 C4A -175.9(2) y
C3 N4 C4A C4B1 -176.1(2) ?
C3 N4 C4A C4 -59.2(3) y
C3 N4 C4A C4B2 62.1(3) ?
N4 C4A C4B1 C4G1 -169.4(3) y
C4 C4A C4B1 C4G1 72.4(3) ?
C4B2 C4A C4B1 C4G1 -48.0(4) ?
N4 C4A C4B2 C4G2 59.8(4) y
C4B1 C4A C4B2 C4G2 -58.6(4) ?
C4 C4A C4B2 C4G2 -178.3(3) ?
N4 C4A C4 O4 154.3(3) ?
C4B1 C4A C4 O4 -90.2(3) ?
C4B2 C4A C4 O4 31.9(4) ?
N4 C4A C4 N5 -31.5(3) y
C4B1 C4A C4 N5 84.1(3) ?
C4B2 C4A C4 N5 -153.9(3) ?
O4 C4 N5 C5A -10.6(4) ?
C4A C4 N5 C5A 175.2(2) y
C4 N5 C5A C5B1 -70.5(3) ?
C4 N5 C5A C5 49.9(3) y
C4 N5 C5A C5B2 165.7(3) ?
N5 C5A C5B1 C5G1 -69.9(3) y
C5 C5A C5B1 C5G1 167.3(3) ?
C5B2 C5A C5B1 C5G1 49.6(4) ?
N5 C5A C5B2 C5G2 -175.1(3) y
C5B1 C5A C5B2 C5G2 63.0(4) ?
C5 C5A C5B2 C5G2 -55.6(4) ?
N5 C5A C5 O5 -132.5(3) ?
C5B1 C5A C5 O5 -10.5(4) ?
C5B2 C5A C5 O5 111.8(4) ?
N5 C5A C5 OT1 54.8(3) y
C5B1 C5A C5 OT1 176.9(2) ?
C5B2 C5A C5 OT1 -60.9(3) ?
O5 C5 OT1 CT1 -13.2(5) ?
C5A C5 OT1 CT1 159.6(3) y
C5 OT1 CT1 CT2 140.9(3) y
OT1 CT1 CT2 CT7 -14.9(6) y
OT1 CT1 CT2 CT3 166.0(3) y
CT7 CT2 CT3 CT4 -2.7(6) ?
CT1 CT2 CT3 CT4 176.3(4) ?
CT2 CT3 CT4 CT5 0.9(6) ?
CT3 CT4 CT5 CT6 3.0(7) ?
CT3 CT4 CT5 NT1 180.0(4) ?
CT4 CT5 CT6 CT7 -5.1(8) ?
NT1 CT5 CT6 CT7 178.0(5) ?
CT3 CT2 CT7 CT6 0.6(7) ?
CT1 CT2 CT7 CT6 -178.5(5) ?
CT5 CT6 CT7 CT2 3.2(8) ?
CT4 CT5 NT1 OT2 -5.7(8) ?
CT6 CT5 NT1 OT2 171.4(6) ?
CT4 CT5 NT1 OT3 175.8(6) ?
CT6 CT5 NT1 OT3 -7.1(8) ?
